data_7111199
loop_
_publ_author_name
'Black, David StC'
'Craig, Donald C.'
'Rezaie, Robert'

_publ_section_title
;
 Synthesis of mixed heterocalixarenes from benzofuranyl methanols and
 activated indoles
;
_journal_issue 8
_journal_name_full 'Chemical Communications'
_journal_page_first 810
_journal_paper_doi 10.1039/b200373b
_journal_year 2002
_chemical_formula_moiety 'C47 H50 Br N O8, C H2 Cl2'
_chemical_formula_sum 'C48 H52 Br Cl2 N O8'
_chemical_formula_weight 921.8
_space_group_IT_number 60
_symmetry_cell_setting orthorhombic
_symmetry_space_group_name_Hall '-P 2n 2ab'
_symmetry_space_group_name_H-M 'P b c n'
_atom_type_scat_source 'International Tables for X-ray Crystallography, Vol. IV'
_audit_creation_method 'RAELSPUB and manual entry'
_cell_angle_alpha 90
_cell_angle_beta 90
_cell_angle_gamma 90
_cell_formula_units_Z 8
_cell_length_a 31.590(5)
_cell_length_b 14.915(4)
_cell_length_c 19.093(2)
_cell_measurement_reflns_used 10
_cell_measurement_temperature 294
_cell_measurement_theta_max 22
_cell_measurement_theta_min 20
_cell_volume 8996(3)
_diffrn_measurement_device_type 'Nonius CAD-4'
_diffrn_measurement_method \w--2\q
_diffrn_radiation_type 'Cu K\a'
_diffrn_radiation_wavelength 1.54184
_diffrn_reflns_limit_h_max 31
_diffrn_reflns_limit_h_min 0
_diffrn_reflns_limit_k_max 0
_diffrn_reflns_limit_k_min -14
_diffrn_reflns_limit_l_max 18
_diffrn_reflns_limit_l_min 0
_diffrn_reflns_number 4630
_diffrn_reflns_theta_max 50
_diffrn_standards_decay_% 8
_diffrn_standards_interval_time 30min
_diffrn_standards_number 1
_exptl_absorpt_coefficient_mu 2.794
_exptl_absorpt_correction_T_max 0.70
_exptl_absorpt_correction_T_min 0.57
_exptl_absorpt_correction_type analytical
_exptl_absorpt_process_details '(DeMeulenaer & Tompa, 1965)'
_exptl_crystal_colour colourless
_exptl_crystal_density_diffrn 1.36
_exptl_crystal_density_method 'not measured'
_exptl_crystal_description tabular
_exptl_crystal_F_000 3840.0
_exptl_crystal_size_max 0.21
_exptl_crystal_size_mid 0.19
_exptl_crystal_size_min 0.15
_refine_diff_density_max 0.83
_refine_diff_density_min -0.93
_refine_ls_extinction_method none
_refine_ls_goodness_of_fit_ref 3.29
_refine_ls_hydrogen_treatment noref
_refine_ls_number_parameters 212
_refine_ls_number_reflns 2896
_refine_ls_R_factor_gt 0.070
_refine_ls_shift/su_max 0.002
_refine_ls_structure_factor_coef F
_refine_ls_weighting_details 'w = 1/[\s^2^(F) + 0.0016F^2^]'
_refine_ls_weighting_scheme calc
_refine_ls_wR_factor_ref 0.097
_reflns_number_gt 2896
_reflns_number_total 4630
_reflns_threshold_expression I>3\s(I)
_cod_data_source_file b200373bsup1.cif
_cod_data_source_block DDB79
_cod_database_code 7111199

loop_
_symmetry_equiv_pos_site_id
_symmetry_equiv_pos_as_xyz
1 x,y,z
2 1/2-x,1/2-y,1/2+z
3 1/2+x,1/2-y,-z
4 -x,y,1/2-z
5 -x,-y,-z
6 1/2+x,1/2+y,1/2-z
7 1/2-x,1/2+y,z
8 x,-y,1/2+z

loop_
_atom_site_label
_atom_site_fract_x
_atom_site_fract_y
_atom_site_fract_z
_atom_site_U_iso_or_equiv
_atom_site_adp_type
_atom_site_type_symbol
Br 0.26800(4) 0.41403(9) 0.21902(6) 0.0897(7) Uani Br
O1 0.3375(2) 0.5468(4) 0.5156(3) 0.0575(9) Uani O
O2 0.4330(2) 0.5404(4) 0.7148(3) 0.0632(7) Uani O
O3 0.3929(1) 0.0740(3) 0.6204(2) 0.0353(7) Uani O
O4 0.2760(1) -0.1112(3) 0.6357(3) 0.059(1) Uani O
O5 0.2821(1) 0.1166(3) 0.4565(2) 0.0459(8) Uani O
O6 0.4608(1) 0.2094(3) 0.6868(2) 0.0378(6) Uani O
O7 0.5718(1) 0.1618(3) 0.5335(2) 0.055(1) Uani O
O8 0.4961(1) -0.0907(3) 0.6298(3) 0.0551(9) Uani O
N 0.3954(2) 0.2774(4) 0.5822(3) 0.0331(6) Uani N
C1 0.3693(2) 0.2647(5) 0.5247(3) 0.0340(6) Uani C
C2 0.3527(2) 0.3446(5) 0.5062(3) 0.0383(6) Uani C
C3 0.3692(2) 0.4106(5) 0.5543(3) 0.0410(6) Uani C
C4 0.3637(2) 0.5027(4) 0.5616(4) 0.0502(6) Uani C
C5 0.3849(2) 0.5488(6) 0.6155(4) 0.0567(6) Uani C
C6 0.4110(2) 0.4992(6) 0.6603(4) 0.0527(6) Uani C
C7 0.4176(2) 0.4085(6) 0.6556(4) 0.0433(6) Uani C
C8 0.3956(2) 0.3657(5) 0.6007(3) 0.0376(6) Uani C
C9 0.3646(2) 0.1720(5) 0.4950(4) 0.0350(6) Uani C
C10 0.3323(2) 0.3625(3) 0.4356(4) 0.035(2) Uani C
C11 0.3489(2) 0.4233(4) 0.3886(3) 0.048(2) Uani C
C12 0.3303(2) 0.4395(4) 0.3241(3) 0.063(3) Uani C
C13 0.2942(1) 0.3930(2) 0.3073(4) 0.059(1) Uani C
C14 0.2765(2) 0.3319(4) 0.3522(3) 0.053(2) Uani C
C15 0.2960(2) 0.3175(4) 0.4162(3) 0.042(2) Uani C
C16 0.3282(3) 0.6395(6) 0.5293(6) 0.069(3) Uani C
C17 0.4389(5) 0.6267(9) 0.7156(10) 0.165(8) Uani C
C18 0.3984(2) 0.0141(4) 0.6759(3) 0.0407(7) Uani C
C19 0.3655(2) -0.0414(4) 0.6829(3) 0.0458(9) Uani C
C20 0.3352(2) -0.0162(3) 0.6269(2) 0.0432(8) Uani C
C21 0.2965(1) -0.0423(4) 0.6032(3) 0.0486(9) Uani C
C22 0.2782(2) 0.0015(4) 0.5461(3) 0.0480(8) Uani C
C23 0.2995(2) 0.0724(3) 0.5128(3) 0.0422(7) Uani C
C24 0.3385(2) 0.1011(3) 0.5349(3) 0.0366(7) Uani C
C25 0.3545(2) 0.0549(3) 0.5913(3) 0.0370(7) Uani C
C26 0.4416(3) 0.0230(6) 0.7093(4) 0.0433(8) Uani C
C27 0.3604(2) -0.1249(3) 0.7310(3) 0.043(2) Uani C
C28 0.3986(2) -0.1388(5) 0.7794(4) 0.063(3) Uani C
C29 0.3537(2) -0.2091(5) 0.6862(4) 0.060(4) Uani C
C30 0.3207(2) -0.1078(5) 0.7754(4) 0.060(2) Uani C
C31 0.2378(3) -0.1459(8) 0.6077(6) 0.090(4) Uani C
C32 0.2551(3) 0.0616(6) 0.4113(5) 0.058(3) Uani C
C33 0.4776(2) 0.2920(4) 0.6662(3) 0.0391(6) Uani C
C34 0.5099(2) 0.2824(4) 0.6217(3) 0.0403(6) Uani C
C35 0.5152(1) 0.1845(3) 0.6116(2) 0.0406(7) Uani C
C36 0.5407(2) 0.1276(4) 0.5751(2) 0.0471(9) Uani C
C37 0.5347(2) 0.0351(4) 0.5806(2) 0.0511(9) Uani C
C38 0.5025(2) 0.0003(4) 0.6236(2) 0.0474(8) Uani C
C39 0.4761(2) 0.0549(4) 0.6613(2) 0.0412(6) Uani C
C40 0.4838(2) 0.1450(4) 0.6534(2) 0.0382(6) Uani C
C41 0.4512(3) 0.3637(6) 0.6999(4) 0.0441(6) Uani C
C42 0.5347(2) 0.3588(3) 0.5840(3) 0.046(2) Uani C
C43 0.5271(2) 0.3472(5) 0.5051(3) 0.062(4) Uani C
C45 0.5821(2) 0.3492(5) 0.5995(4) 0.058(2) Uani C
C44 0.5195(2) 0.4520(5) 0.6069(4) 0.061(3) Uani C
C46 0.5987(3) 0.1037(7) 0.4941(6) 0.081(4) Uani C
C47 0.5183(3) -0.1527(6) 0.5902(6) 0.068(3) Uani C
CDcm 0.3479(5) 0.1949(5) 0.7625(3) 0.164(2) Uani C
Cl1Dcm 0.3275(1) 0.2998(3) 0.7678(3) 0.163(2) Uani Cl
Cl2Dcm 0.3473(2) 0.1420(3) 0.8412(3) 0.199(3) Uani Cl
HN 0.4117 0.2290 0.6065 0.032 Uani H
HC5 0.3814 0.6150 0.6217 0.067 Uani H
H1C9 0.3938 0.1471 0.4897 0.035 Uani H
H2C9 0.3513 0.1788 0.4478 0.039 Uani H
HC11 0.3752 0.4568 0.4014 0.059 Uani H
HC12 0.3428 0.4838 0.2907 0.086 Uani H
HC14 0.2502 0.2987 0.3391 0.067 Uani H
HC15 0.2833 0.2731 0.4494 0.051 Uani H
H1C16 0.3090 0.6631 0.4920 0.069 Uani H
H2C16 0.3141 0.6451 0.5760 0.069 Uani H
H3C16 0.3552 0.6748 0.5293 0.069 Uani H
H1C17 0.4552 0.6437 0.7585 0.165 Uani H
H2C17 0.4552 0.6450 0.6730 0.165 Uani H
H3C17 0.4109 0.6579 0.7159 0.165 Uani H
HC22 0.2497 -0.0177 0.5287 0.054 Uani H
H1C26 0.4499 -0.0370 0.7280 0.049 Uani H
H2C26 0.4392 0.0667 0.7489 0.045 Uani H
H1C28 0.3938 -0.1930 0.8092 0.082 Uani H
H2C28 0.4246 -0.1474 0.7505 0.071 Uani H
H3C28 0.4022 -0.0849 0.8100 0.072 Uani H
H1C29 0.3505 -0.2625 0.7175 0.077 Uani H
H2C29 0.3277 -0.2018 0.6571 0.064 Uani H
H3C29 0.3788 -0.2179 0.6549 0.071 Uani H
H1C30 0.3159 -0.1598 0.8075 0.078 Uani H
H2C30 0.3247 -0.0520 0.8037 0.071 Uani H
H3C30 0.2956 -0.1005 0.7440 0.064 Uani H
H1C31 0.2274 -0.1957 0.6381 0.090 Uani H
H2C31 0.2161 -0.0972 0.6057 0.090 Uani H
H3C31 0.2431 -0.1692 0.5594 0.090 Uani H
H1C32 0.2440 0.0992 0.3720 0.058 Uani H
H2C32 0.2720 0.0108 0.3918 0.058 Uani H
H3C32 0.2309 0.0374 0.4393 0.058 Uani H
HC37 0.5534 -0.0067 0.5538 0.060 Uani H
H1C41 0.4709 0.4116 0.7164 0.050 Uani H
H2C41 0.4366 0.3361 0.7411 0.047 Uani H
H1C43 0.5425 0.3952 0.4790 0.078 Uani H
H2C43 0.5376 0.2871 0.4899 0.066 Uani H
H3C43 0.4961 0.3518 0.4951 0.072 Uani H
H1C45 0.5980 0.3982 0.5753 0.070 Uani H
H2C45 0.5869 0.3535 0.6512 0.065 Uani H
H3C45 0.5923 0.2897 0.5822 0.064 Uani H
H1C44 0.5362 0.4989 0.5815 0.074 Uani H
H2C44 0.4888 0.4588 0.5955 0.070 Uani H
H3C44 0.5238 0.4589 0.6585 0.065 Uani H
H1C46 0.6195 0.1404 0.4669 0.081 Uani H
H2C46 0.6143 0.0630 0.5268 0.081 Uani H
H3C46 0.5812 0.0672 0.4611 0.081 Uani H
H1C47 0.5089 -0.2146 0.6028 0.068 Uani H
H2C47 0.5129 -0.1417 0.5393 0.068 Uani H
H3C47 0.5493 -0.1465 0.6000 0.068 Uani H
H1CDcm 0.3778 0.1989 0.7457 0.277 Uani H
H2CDcm 0.3308 0.1592 0.7285 0.195 Uani H

loop_
_atom_site_aniso_label
_atom_site_aniso_U_11
_atom_site_aniso_U_22
_atom_site_aniso_U_33
_atom_site_aniso_U_12
_atom_site_aniso_U_13
_atom_site_aniso_U_23
_atom_site_aniso_type_symbol
Br 0.097(1) 0.119(1) 0.0534(7) 0.0357(8) -0.0214(7) 0.0063(7) Br
O1 0.045(1) 0.0411(9) 0.086(2) 0.003(1) -0.013(2) 0.002(1) O
O2 0.071(2) 0.049(1) 0.070(2) -0.001(1) -0.013(2) -0.025(1) O
O3 0.0319(8) 0.0397(9) 0.034(1) -0.0022(6) -0.0022(7) -0.0023(8) O
O4 0.043(1) 0.057(2) 0.076(3) -0.016(1) -0.015(2) 0.019(2) O
O5 0.041(1) 0.049(1) 0.048(2) -0.0087(9) -0.014(1) 0.002(1) O
O6 0.036(1) 0.0446(9) 0.032(1) -0.0041(7) -0.0053(8) -0.0030(7) O
O7 0.031(1) 0.064(2) 0.069(3) 0.0037(8) 0.007(1) 0.004(2) O
O8 0.041(1) 0.043(1) 0.081(2) 0.005(1) -0.009(1) 0.001(1) O
N 0.0308(9) 0.0381(8) 0.031(1) -0.0004(7) -0.0003(8) -0.0060(8) N
C1 0.0307(9) 0.0394(8) 0.032(1) -0.0012(7) -0.0016(8) -0.0037(8) C
C2 0.0326(9) 0.0407(8) 0.041(1) -0.0010(8) -0.0042(7) -0.0006(8) C
C3 0.0358(8) 0.0387(8) 0.048(1) 0.0010(8) -0.0039(7) -0.0045(8) C
C4 0.043(1) 0.0390(9) 0.068(2) 0.0028(9) -0.008(1) -0.0057(9) C
C5 0.054(2) 0.0398(9) 0.076(2) 0.0036(8) -0.009(1) -0.0141(9) C
C6 0.055(1) 0.0424(9) 0.061(2) 0.0010(8) -0.008(1) -0.018(1) C
C7 0.045(1) 0.0417(9) 0.044(1) -0.0005(7) -0.0045(8) -0.0128(9) C
C8 0.0356(9) 0.0386(8) 0.039(1) 0.0003(7) -0.0019(7) -0.0080(8) C
C9 0.0336(9) 0.0412(8) 0.030(1) -0.0024(7) -0.0027(8) -0.0051(8) C
C10 0.036(3) 0.028(3) 0.041(1) 0.006(2) 0.003(2) 0.004(2) C
C11 0.052(3) 0.046(4) 0.047(1) 0.001(2) 0.002(2) 0.016(2) C
C12 0.070(4) 0.068(4) 0.049(1) 0.006(2) -0.003(2) 0.022(2) C
C13 0.063(2) 0.069(2) 0.0465(8) 0.019(1) -0.0079(9) 0.005(1) C
C14 0.049(3) 0.058(4) 0.052(2) 0.011(2) -0.010(2) -0.005(1) C
C15 0.039(3) 0.039(3) 0.049(1) 0.004(2) -0.003(2) 0.000(1) C
C16 0.077(8) 0.037(6) 0.094(9) 0.011(5) -0.014(7) 0.003(6) C
C17 0.162(9) 0.079(9) 0.255(9) -0.004(9) -0.161(9) -0.018(9) C
C18 0.036(1) 0.045(1) 0.042(1) -0.0048(7) -0.0054(7) 0.0041(9) C
C19 0.038(1) 0.049(1) 0.050(2) -0.0079(8) -0.008(1) 0.010(1) C
C20 0.0359(9) 0.045(1) 0.048(1) -0.0069(8) -0.0066(9) 0.0051(9) C
C21 0.0381(9) 0.049(1) 0.059(2) -0.0101(9) -0.010(1) 0.009(1) C
C22 0.0383(9) 0.048(1) 0.058(2) -0.0099(9) -0.012(1) 0.006(1) C
C23 0.0365(9) 0.0446(9) 0.045(1) -0.0066(8) -0.0094(9) 0.0001(9) C
C24 0.0332(9) 0.0406(8) 0.036(1) -0.0034(7) -0.0043(8) -0.0034(8) C
C25 0.0327(8) 0.0405(9) 0.038(1) -0.0034(7) -0.0035(8) -0.0016(8) C
C26 0.038(1) 0.048(1) 0.045(1) -0.0054(8) -0.0085(8) 0.007(1) C
C27 0.046(3) 0.045(3) 0.037(4) -0.002(3) 0.002(2) 0.005(3) C
C28 0.062(4) 0.068(5) 0.059(5) -0.007(5) -0.015(4) 0.024(4) C
C29 0.072(7) 0.039(4) 0.068(6) -0.004(4) -0.002(4) 0.000(3) C
C30 0.060(4) 0.075(6) 0.043(5) -0.007(5) 0.017(4) 0.011(4) C
C31 0.083(8) 0.097(9) 0.091(9) -0.055(7) -0.032(7) 0.021(7) C
C32 0.059(6) 0.063(7) 0.054(6) -0.012(5) -0.010(5) 0.005(5) C
C33 0.038(1) 0.0434(8) 0.036(1) -0.0048(7) -0.0072(8) -0.0042(8) C
C34 0.033(1) 0.0448(8) 0.043(1) -0.0049(7) -0.0064(8) 0.0008(8) C
C35 0.030(1) 0.0456(9) 0.046(1) -0.0015(7) -0.0031(8) 0.0010(8) C
C36 0.031(1) 0.052(1) 0.059(2) 0.0028(8) 0.0015(9) 0.001(1) C
C37 0.0340(9) 0.050(1) 0.069(2) 0.007(1) 0.0010(9) -0.002(1) C
C38 0.0350(9) 0.044(1) 0.063(2) 0.0032(9) -0.0050(9) 0.000(1) C
C39 0.034(1) 0.0430(9) 0.047(1) -0.0015(8) -0.0064(8) 0.0021(8) C
C40 0.032(1) 0.0430(8) 0.040(1) -0.0023(7) -0.0050(8) -0.0001(8) C
C41 0.047(1) 0.0461(9) 0.039(1) -0.0042(8) -0.0075(9) -0.0115(9) C
C42 0.048(3) 0.043(3) 0.048(3) -0.004(3) -0.007(3) 0.006(3) C
C43 0.079(6) 0.064(5) 0.045(4) -0.010(5) -0.007(4) 0.013(3) C
C45 0.044(4) 0.058(5) 0.072(6) -0.010(3) -0.004(4) -0.001(5) C
C44 0.066(5) 0.041(3) 0.075(6) -0.002(3) 0.004(6) 0.007(3) C
C46 0.073(8) 0.078(8) 0.093(9) -0.001(6) 0.046(7) -0.024(7) C
C47 0.084(8) 0.042(6) 0.077(8) 0.008(6) -0.010(7) -0.019(6) C
CDcm 0.127(3) 0.205(4) 0.160(5) 0.014(3) 0.038(4) -0.072(4) C
Cl1Dcm 0.153(3) 0.155(3) 0.181(4) -0.023(2) -0.021(3) 0.026(3) Cl
Cl2Dcm 0.212(4) 0.135(3) 0.251(5) -0.005(3) -0.117(4) 0.000(3) Cl

loop_
_geom_angle_atom_site_label_1
_geom_angle_atom_site_label_2
_geom_angle_atom_site_label_3
_geom_angle
_geom_angle_site_symmetry_1
_geom_angle_site_symmetry_2
_geom_angle_site_symmetry_3
_geom_angle_publ_flag
C4 O1 C16 117.7(7) 1_555 1_555 1_555 no
C6 O2 C17 121.0(9) 1_555 1_555 1_555 no
C18 O3 C25 106.7(4) 1_555 1_555 1_555 no
C21 O4 C31 120.5(6) 1_555 1_555 1_555 no
C23 O5 C32 115.2(5) 1_555 1_555 1_555 no
C33 O6 C40 106.7(4) 1_555 1_555 1_555 no
C36 O7 C46 120.6(5) 1_555 1_555 1_555 no
C38 O8 C47 122.4(6) 1_555 1_555 1_555 no
C1 N C8 109.8(6) 1_555 1_555 1_555 no
N C1 C2 108.5(7) 1_555 1_555 1_555 no
N C1 C9 118.9(7) 1_555 1_555 1_555 no
C2 C1 C9 132.5(7) 1_555 1_555 1_555 no
C1 C2 C3 107.2(7) 1_555 1_555 1_555 no
C1 C2 C10 123.6(6) 1_555 1_555 1_555 no
C3 C2 C10 126.7(6) 1_555 1_555 1_555 no
C2 C3 C4 133.8(8) 1_555 1_555 1_555 no
C2 C3 C8 107.1(6) 1_555 1_555 1_555 no
C4 C3 C8 119.1(6) 1_555 1_555 1_555 no
O1 C4 C3 118.8(6) 1_555 1_555 1_555 no
O1 C4 C5 121.4(6) 1_555 1_555 1_555 no
C3 C4 C5 119.8(8) 1_555 1_555 1_555 no
C4 C5 C6 118.0(8) 1_555 1_555 1_555 no
O2 C6 C5 121.2(8) 1_555 1_555 1_555 no
O2 C6 C7 113.9(8) 1_555 1_555 1_555 no
C5 C6 C7 124.9(8) 1_555 1_555 1_555 no
C6 C7 C8 114.7(8) 1_555 1_555 1_555 no
C6 C7 C41 120.5(8) 1_555 1_555 1_555 no
C8 C7 C41 124.2(7) 1_555 1_555 1_555 no
N C8 C3 107.3(7) 1_555 1_555 1_555 no
N C8 C7 129.1(7) 1_555 1_555 1_555 no
C3 C8 C7 123.5(7) 1_555 1_555 1_555 no
C1 C9 C24 119.9(5) 1_555 1_555 1_555 no
C2 C10 C11 122.2(5) 1_555 1_555 1_555 no
C2 C10 C15 120.4(5) 1_555 1_555 1_555 no
C11 C10 C15 117.4(8) 1_555 1_555 1_555 no
C10 C11 C12 122.1(6) 1_555 1_555 1_555 no
C11 C12 C13 118.2(7) 1_555 1_555 1_555 no
Br C13 C12 119.0(4) 1_555 1_555 1_555 no
Br C13 C14 119.0(4) 1_555 1_555 1_555 no
C12 C13 C14 121.9(9) 1_555 1_555 1_555 no
C13 C14 C15 118.2(7) 1_555 1_555 1_555 no
C10 C15 C14 122.1(6) 1_555 1_555 1_555 no
O3 C18 C19 112.0(5) 1_555 1_555 1_555 no
O3 C18 C26 112.1(5) 1_555 1_555 1_555 no
C19 C18 C26 135.7(6) 1_555 1_555 1_555 no
C18 C19 C20 105.9(5) 1_555 1_555 1_555 no
C18 C19 C27 129.4(5) 1_555 1_555 1_555 no
C20 C19 C27 124.1(5) 1_555 1_555 1_555 no
C19 C20 C21 138.4(5) 1_555 1_555 1_555 no
C19 C20 C25 105.1(5) 1_555 1_555 1_555 no
C21 C20 C25 116.6(5) 1_555 1_555 1_555 no
O4 C21 C20 119.4(4) 1_555 1_555 1_555 no
O4 C21 C22 120.7(4) 1_555 1_555 1_555 no
C20 C21 C22 119.8(6) 1_555 1_555 1_555 no
C21 C22 C23 120.4(5) 1_555 1_555 1_555 no
O5 C23 C22 121.4(5) 1_555 1_555 1_555 no
O5 C23 C24 116.8(5) 1_555 1_555 1_555 no
C22 C23 C24 121.8(6) 1_555 1_555 1_555 no
C9 C24 C23 122.9(6) 1_555 1_555 1_555 no
C9 C24 C25 122.2(5) 1_555 1_555 1_555 no
C23 C24 C25 114.5(5) 1_555 1_555 1_555 no
O3 C25 C20 110.3(4) 1_555 1_555 1_555 no
O3 C25 C24 122.9(5) 1_555 1_555 1_555 no
C20 C25 C24 126.8(5) 1_555 1_555 1_555 no
C18 C26 C39 115.2(6) 1_555 1_555 1_555 no
C19 C27 C28 112.4(4) 1_555 1_555 1_555 no
C19 C27 C29 109.8(4) 1_555 1_555 1_555 no
C19 C27 C30 106.2(4) 1_555 1_555 1_555 no
C28 C27 C29 109.4 1_555 1_555 1_555 no
C28 C27 C30 109.4 1_555 1_555 1_555 no
C29 C27 C30 109.4 1_555 1_555 1_555 no
O6 C33 C34 112.0(5) 1_555 1_555 1_555 no
O6 C33 C41 107.3(5) 1_555 1_555 1_555 no
C34 C33 C41 140.6(6) 1_555 1_555 1_555 no
C33 C34 C35 105.9(5) 1_555 1_555 1_555 no
C33 C34 C42 126.8(5) 1_555 1_555 1_555 no
C35 C34 C42 127.1(5) 1_555 1_555 1_555 no
C34 C35 C36 138.4(5) 1_555 1_555 1_555 no
C34 C35 C40 105.1(5) 1_555 1_555 1_555 no
C36 C35 C40 116.6(5) 1_555 1_555 1_555 no
O7 C36 C35 119.4(4) 1_555 1_555 1_555 no
O7 C36 C37 120.7(4) 1_555 1_555 1_555 no
C35 C36 C37 119.8(6) 1_555 1_555 1_555 no
C36 C37 C38 120.4(5) 1_555 1_555 1_555 no
O8 C38 C37 121.4(5) 1_555 1_555 1_555 no
O8 C38 C39 116.8(5) 1_555 1_555 1_555 no
C37 C38 C39 121.8(6) 1_555 1_555 1_555 no
C26 C39 C38 125.1(6) 1_555 1_555 1_555 no
C26 C39 C40 120.3(6) 1_555 1_555 1_555 no
C38 C39 C40 114.5(5) 1_555 1_555 1_555 no
O6 C40 C35 110.3(4) 1_555 1_555 1_555 no
O6 C40 C39 122.9(5) 1_555 1_555 1_555 no
C35 C40 C39 126.8(5) 1_555 1_555 1_555 no
C7 C41 C33 117.7(6) 1_555 1_555 1_555 no
C34 C42 C43 107.1(4) 1_555 1_555 1_555 no
C34 C42 C45 109.4(4) 1_555 1_555 1_555 no
C34 C42 C44 112.0(4) 1_555 1_555 1_555 no
C43 C42 C45 109.4 1_555 1_555 1_555 no
C43 C42 C44 109.4 1_555 1_555 1_555 no
C45 C42 C44 109.4 1_555 1_555 1_555 no
Cl1Dcm CDcm Cl2Dcm 111.9 1_555 1_555 1_555 no

loop_
_geom_bond_atom_site_label_1
_geom_bond_atom_site_label_2
_geom_bond_distance
_geom_bond_site_symmetry_1
_geom_bond_site_symmetry_2
_geom_bond_publ_flag
Br C13 1.904(9) 1_555 1_555 no
O1 C4 1.375(9) 1_555 1_555 no
O1 C16 1.438(10) 1_555 1_555 no
O2 C6 1.394(9) 1_555 1_555 no
O2 C17 1.302(13) 1_555 1_555 no
O3 C18 1.396(6) 1_555 1_555 no
O3 C25 1.365(6) 1_555 1_555 no
O4 C21 1.363(7) 1_555 1_555 no
O4 C31 1.415(10) 1_555 1_555 no
O5 C23 1.376(7) 1_555 1_555 no
O5 C32 1.463(10) 1_555 1_555 no
O6 C33 1.396(6) 1_555 1_555 no
O6 C40 1.365(6) 1_555 1_555 no
O7 C36 1.363(7) 1_555 1_555 no
O7 C46 1.429(10) 1_555 1_555 no
O8 C38 1.376(7) 1_555 1_555 no
O8 C47 1.387(10) 1_555 1_555 no
N C1 1.386(9) 1_555 1_555 no
N C8 1.363(9) 1_555 1_555 no
C1 C2 1.349(10) 1_555 1_555 no
C1 C9 1.502(10) 1_555 1_555 no
C2 C3 1.442(10) 1_555 1_555 no
C2 C10 1.517(11) 1_555 1_555 no
C3 C4 1.392(5) 1_555 1_555 no
C3 C8 1.390(10) 1_555 1_555 no
C4 C5 1.406(11) 1_555 1_555 no
C5 C6 1.399(12) 1_555 1_555 no
C6 C7 1.373(11) 1_555 1_555 no
C7 C8 1.411(10) 1_555 1_555 no
C7 C41 1.510(11) 1_555 1_555 no
C9 C24 1.541(9) 1_555 1_555 no
C10 C11 1.380(7) 1_555 1_555 no
C10 C15 1.380(7) 1_555 1_555 no
C11 C12 1.385(8) 1_555 1_555 no
C12 C13 1.371(7) 1_555 1_555 no
C13 C14 1.371(7) 1_555 1_555 no
C14 C15 1.385(8) 1_555 1_555 no
C18 C19 1.336(7) 1_555 1_555 no
C18 C26 1.511(9) 1_555 1_555 no
C19 C20 1.483(7) 1_555 1_555 no
C19 C27 1.557(7) 1_555 1_555 no
C20 C21 1.360(3) 1_555 1_555 no
C20 C25 1.401(7) 1_555 1_555 no
C21 C22 1.397(7) 1_555 1_555 no
C22 C23 1.406(8) 1_555 1_555 no
C23 C24 1.370(7) 1_555 1_555 no
C24 C25 1.374(7) 1_555 1_555 no
C26 C39 1.503(10) 1_555 1_555 no
C27 C28 1.533(4) 1_555 1_555 no
C27 C29 1.533(4) 1_555 1_555 no
C27 C30 1.533(4) 1_555 1_555 no
C33 C34 1.336(7) 1_555 1_555 no
C33 C41 1.501(10) 1_555 1_555 no
C34 C35 1.483(7) 1_555 1_555 no
C34 C42 1.559(7) 1_555 1_555 no
C35 C36 1.360(3) 1_555 1_555 no
C35 C40 1.401(7) 1_555 1_555 no
C36 C37 1.397(7) 1_555 1_555 no
C37 C38 1.406(8) 1_555 1_555 no
C38 C39 1.370(7) 1_555 1_555 no
C39 C40 1.374(7) 1_555 1_555 no
C42 C43 1.533(4) 1_555 1_555 no
C42 C45 1.533(4) 1_555 1_555 no
C42 C44 1.533(4) 1_555 1_555 no
CDcm Cl1Dcm 1.696(3) 1_555 1_555 no
CDcm Cl2Dcm 1.696(3) 1_555 1_555 no

loop_
_geom_torsion_atom_site_label_1
_geom_torsion_atom_site_label_2
_geom_torsion_atom_site_label_3
_geom_torsion_atom_site_label_4
_geom_torsion
_geom_torsion_site_symmetry_1
_geom_torsion_site_symmetry_2
_geom_torsion_site_symmetry_3
_geom_torsion_site_symmetry_4
_geom_torsion_publ_flag
C16 O1 C4 C3 172.5(6) 1_555 1_555 1_555 1_555 no
C16 O1 C4 C5 -7.5(6) 1_555 1_555 1_555 1_555 no
C17 O2 C6 C5 -17.8(10) 1_555 1_555 1_555 1_555 no
C17 O2 C6 C7 162.2(10) 1_555 1_555 1_555 1_555 no
C25 O3 C18 C26 175.4(4) 1_555 1_555 1_555 1_555 no
C31 O4 C21 C20 -173.3(7) 1_555 1_555 1_555 1_555 no
C31 O4 C21 C22 6.7(7) 1_555 1_555 1_555 1_555 no
C32 O5 C23 C22 -31.7(5) 1_555 1_555 1_555 1_555 no
C32 O5 C23 C24 148.3(5) 1_555 1_555 1_555 1_555 no
C40 O6 C33 C41 177.4(4) 1_555 1_555 1_555 1_555 no
C46 O7 C36 C35 -179.4(6) 1_555 1_555 1_555 1_555 no
C46 O7 C36 C37 0.6(6) 1_555 1_555 1_555 1_555 no
C47 O8 C38 C37 -5.3(6) 1_555 1_555 1_555 1_555 no
C47 O8 C38 C39 174.7(6) 1_555 1_555 1_555 1_555 no
C8 N C1 C9 179.6(4) 1_555 1_555 1_555 1_555 no
N C1 C2 C10 163.2(4) 1_555 1_555 1_555 1_555 no
C9 C1 C2 C3 -179.5(5) 1_555 1_555 1_555 1_555 no
C9 C1 C2 C10 -16.4(5) 1_555 1_555 1_555 1_555 no
N C1 C9 C24 73.2(6) 1_555 1_555 1_555 1_555 no
C2 C1 C9 C24 -107.4(6) 1_555 1_555 1_555 1_555 no
C10 C2 C3 C4 17.5(4) 1_555 1_555 1_555 1_555 no
C10 C2 C3 C8 -162.5(4) 1_555 1_555 1_555 1_555 no
C1 C2 C10 C11 -116.0(4) 1_555 1_555 1_555 1_555 no
C1 C2 C10 C15 63.9(4) 1_555 1_555 1_555 1_555 no
C3 C2 C10 C11 43.8(5) 1_555 1_555 1_555 1_555 no
C3 C2 C10 C15 -136.3(3) 1_555 1_555 1_555 1_555 no
O2 C6 C7 C41 -8.8(4) 1_555 1_555 1_555 1_555 no
C5 C6 C7 C41 171.2(4) 1_555 1_555 1_555 1_555 no
C41 C7 C8 N 9.1(5) 1_555 1_555 1_555 1_555 no
C41 C7 C8 C3 -170.9(5) 1_555 1_555 1_555 1_555 no
C6 C7 C41 C33 -139.4(5) 1_555 1_555 1_555 1_555 no
C8 C7 C41 C33 30.9(8) 1_555 1_555 1_555 1_555 no
C1 C9 C24 C23 107.7(6) 1_555 1_555 1_555 1_555 no
C1 C9 C24 C25 -79.2(7) 1_555 1_555 1_555 1_555 no
C2 C10 C11 C12 179.9(4) 1_555 1_555 1_555 1_555 no
C2 C10 C15 C14 -179.9(4) 1_555 1_555 1_555 1_555 no
O3 C18 C19 C27 171.9(4) 1_555 1_555 1_555 1_555 no
C26 C18 C19 C20 -173.9(5) 1_555 1_555 1_555 1_555 no
C26 C18 C19 C27 -2.0(6) 1_555 1_555 1_555 1_555 no
O3 C18 C26 C39 -28.9(7) 1_555 1_555 1_555 1_555 no
C19 C18 C26 C39 145.0(5) 1_555 1_555 1_555 1_555 no
C27 C19 C20 C21 7.5(3) 1_555 1_555 1_555 1_555 no
C27 C19 C20 C25 -172.5(3) 1_555 1_555 1_555 1_555 no
C18 C19 C27 C28 4.1(4) 1_555 1_555 1_555 1_555 no
C18 C19 C27 C29 -118.0(3) 1_555 1_555 1_555 1_555 no
C18 C19 C27 C30 123.7(3) 1_555 1_555 1_555 1_555 no
C20 C19 C27 C28 174.7(3) 1_555 1_555 1_555 1_555 no
C20 C19 C27 C29 52.6(4) 1_555 1_555 1_555 1_555 no
C20 C19 C27 C30 -65.6(4) 1_555 1_555 1_555 1_555 no
O5 C23 C24 C9 -6.4(4) 1_555 1_555 1_555 1_555 no
C22 C23 C24 C9 173.6(4) 1_555 1_555 1_555 1_555 no
C9 C24 C25 O3 6.3(4) 1_555 1_555 1_555 1_555 no
C9 C24 C25 C20 -173.7(4) 1_555 1_555 1_555 1_555 no
C18 C26 C39 C38 -92.3(6) 1_555 1_555 1_555 1_555 no
C18 C26 C39 C40 88.9(6) 1_555 1_555 1_555 1_555 no
O6 C33 C34 C42 175.9(3) 1_555 1_555 1_555 1_555 no
C41 C33 C34 C35 -176.0(6) 1_555 1_555 1_555 1_555 no
C41 C33 C34 C42 -0.1(6) 1_555 1_555 1_555 1_555 no
O6 C33 C41 C7 -99.7(6) 1_555 1_555 1_555 1_555 no
C34 C33 C41 C7 76.4(8) 1_555 1_555 1_555 1_555 no
C42 C34 C35 C36 4.1(3) 1_555 1_555 1_555 1_555 no
C42 C34 C35 C40 -175.9(3) 1_555 1_555 1_555 1_555 no
C33 C34 C42 C43 -116.4(3) 1_555 1_555 1_555 1_555 no
C33 C34 C42 C45 125.1(3) 1_555 1_555 1_555 1_555 no
C33 C34 C42 C44 3.5(4) 1_555 1_555 1_555 1_555 no
C35 C34 C42 C43 58.6(4) 1_555 1_555 1_555 1_555 no
C35 C34 C42 C45 -59.9(4) 1_555 1_555 1_555 1_555 no
C35 C34 C42 C44 178.6(3) 1_555 1_555 1_555 1_555 no
O8 C38 C39 C26 1.2(4) 1_555 1_555 1_555 1_555 no
C37 C38 C39 C26 -178.8(4) 1_555 1_555 1_555 1_555 no
C26 C39 C40 O6 -1.1(4) 1_555 1_555 1_555 1_555 no
